data_4338311
loop_
_publ_author_name
'Balasekaran, Samundeeswari Mariappan'
'Spandl, Johann'
'Hagenbach, Adelheid'
'K\"ohler, Klaus'
'Drees, Markus'
'Abram, Ulrich'

_publ_section_title
;
 Fluoridonitrosyl Complexes of Technetium(I) and Technetium(II).
 Synthesis, Characterization, Reactions, and DFT Calculations.
;
_journal_issue 10
_journal_name_full 'Inorganic chemistry'
_journal_page_first 5117
_journal_page_last 5128
_journal_paper_doi 10.1021/ic500229r
_journal_volume 53
_journal_year 2014
_chemical_formula_moiety '2(F H12 N5 O Tc), 3(F6  P), K'
_chemical_formula_sum 'F20 H24 K N10 O2 P3 Tc2'
_chemical_formula_weight 904.30
_chemical_name_systematic
;
 Tetrammine(fluorido)nitrosyltechnetium(I) hexafluorophosphate x 1/2 KPF6
;
_space_group_IT_number 83
_symmetry_cell_setting tetragonal
_symmetry_space_group_name_Hall '-P 4'
_symmetry_space_group_name_H-M 'P 4/m'
_atom_sites_solution_hydrogens geom
_atom_sites_solution_primary heavy
_atom_sites_solution_secondary difmap
_audit_creation_method SHELXL-97
_cell_angle_alpha 90.00
_cell_angle_beta 90.00
_cell_angle_gamma 90.00
_cell_formula_units_Z 2
_cell_length_a 12.3040(10)
_cell_length_b 12.3040(10)
_cell_length_c 8.4880(10)
_cell_measurement_reflns_used 8525
_cell_measurement_temperature 200(2)
_cell_measurement_theta_max 29.63
_cell_measurement_theta_min 3.31
_cell_volume 1285.0(2)
_computing_cell_refinement 'STOE X-AREA'
_computing_data_collection 'STOE X-AREA'
_computing_data_reduction 'STOE X-RED'
_computing_molecular_graphics ortep
_computing_publication_material WInGx
_computing_structure_refinement 'SHELXL-97 (Sheldrick, 2008)'
_computing_structure_solution 'SHELXL-97 (Sheldrick, 2008)'
_diffrn_ambient_temperature 200(2)
_diffrn_detector_area_resol_mean 6.67
_diffrn_measured_fraction_theta_full 0.991
_diffrn_measured_fraction_theta_max 0.991
_diffrn_measurement_device_type 'STOE IPDS 2T'
_diffrn_measurement_method 'rotation method'
_diffrn_radiation_monochromator graphite
_diffrn_radiation_source 'fine-focus sealed tube'
_diffrn_radiation_type MoK\a
_diffrn_radiation_wavelength 0.71073
_diffrn_reflns_av_R_equivalents 0.0489
_diffrn_reflns_av_sigmaI/netI 0.0291
_diffrn_reflns_limit_h_max 16
_diffrn_reflns_limit_h_min -14
_diffrn_reflns_limit_k_max 16
_diffrn_reflns_limit_k_min -9
_diffrn_reflns_limit_l_max 11
_diffrn_reflns_limit_l_min -11
_diffrn_reflns_number 6114
_diffrn_reflns_theta_full 29.16
_diffrn_reflns_theta_max 29.16
_diffrn_reflns_theta_min 3.31
_exptl_absorpt_coefficient_mu 1.592
_exptl_absorpt_correction_type none
_exptl_crystal_colour orange
_exptl_crystal_density_diffrn 2.337
_exptl_crystal_density_method 'not measured'
_exptl_crystal_description block
_exptl_crystal_F_000 880
_exptl_crystal_size_max 0.270
_exptl_crystal_size_mid 0.260
_exptl_crystal_size_min 0.250
_refine_diff_density_max 0.890
_refine_diff_density_min -1.836
_refine_diff_density_rms 0.140
_refine_ls_extinction_method none
_refine_ls_goodness_of_fit_ref 1.079
_refine_ls_hydrogen_treatment mixed
_refine_ls_matrix_type full
_refine_ls_number_parameters 105
_refine_ls_number_reflns 1848
_refine_ls_number_restraints 0
_refine_ls_restrained_S_all 1.079
_refine_ls_R_factor_all 0.0449
_refine_ls_R_factor_gt 0.0400
_refine_ls_shift/su_max 0.000
_refine_ls_shift/su_mean 0.000
_refine_ls_structure_factor_coef Fsqd
_refine_ls_weighting_details 'calc w=1/[\s^2^(Fo^2^)+(0.0521P)^2^+3.6934P] where P=(Fo^2^+2Fc^2^)/3'
_refine_ls_weighting_scheme calc
_refine_ls_wR_factor_gt 0.1043
_refine_ls_wR_factor_ref 0.1067
_reflns_number_gt 1650
_reflns_number_total 1848
_reflns_threshold_expression >2\s(I)
_cod_data_source_file ic500229r_si_002.cif
_cod_data_source_block Tc(NO)(ammine)4F_KPF6
_cod_depositor_comments 'Adding full bibliography for 4338309--4338316.cif.'
_cod_original_sg_symbol_H-M P4/m
_cod_database_code 4338311

loop_
_symmetry_equiv_pos_as_xyz
'x, y, z'
'-y, x, z'
'-x, -y, z'
'y, -x, z'
'-x, -y, -z'
'y, -x, -z'
'x, y, -z'
'-y, x, -z'

loop_
_atom_site_label
_atom_site_type_symbol
_atom_site_fract_x
_atom_site_fract_y
_atom_site_fract_z
_atom_site_U_iso_or_equiv
_atom_site_adp_type
_atom_site_occupancy
_atom_site_symmetry_multiplicity
_atom_site_calc_flag
_atom_site_refinement_flags
F1 F 0.1439(2) 0.1564(2) 0.0000 0.0272(6) Uani 1 2 d S
F2 F 0.2873(2) 0.4933(2) 0.6328(3) 0.0472(7) Uani 1 1 d .
F3 F 0.2183(5) 0.3513(3) 0.5000 0.0632(14) Uani 1 2 d S
F4 F 0.1080(3) 0.4652(3) 0.3650(4) 0.0643(9) Uani 1 1 d .
F5 F 0.1742(4) 0.6070(3) 0.5000 0.0508(10) Uani 1 2 d S
F6 F 0.5000 0.5000 0.1857(7) 0.070(2) Uani 1 4 d S
F7 F 0.3710(3) 0.4894(3) 0.0000 0.0512(11) Uani 1 2 d S
F8 F 0.0000 0.0000 0.329(2) 0.336(17) Uani 1 4 d S
F9 F 0.0969(9) 0.0710(9) 0.5000 0.240(8) Uani 1 2 d S
K1 K 0.5000 0.5000 0.5000 0.0282(4) Uani 1 8 d S
K2 K 0.0000 0.0000 0.0000 0.0602(10) Uani 1 8 d S
N1 N 0.4490(3) 0.1419(3) 0.0000 0.0229(8) Uani 1 2 d S
N2 N 0.2901(3) 0.0249(3) 0.1807(4) 0.0312(6) Uani 1 1 d .
H2A H 0.3233 0.0466 0.2684 0.037 Uiso 1 1 d R
H2B H 0.3194 -0.0372 0.1479 0.037 Uiso 1 1 d R
H2C H 0.2197 0.0148 0.2001 0.037 Uiso 1 1 d R
N3 N 0.2986(2) 0.2741(2) -0.1765(4) 0.0282(6) Uani 1 1 d .
H3A H 0.2291 0.2898 -0.1944 0.034 Uiso 1 1 d R
H3B H 0.3294 0.2512 -0.2654 0.034 Uiso 1 1 d R
H3C H 0.3330 0.3332 -0.1424 0.034 Uiso 1 1 d R
O1 O 0.5467(3) 0.1355(3) 0.0000 0.0315(8) Uani 1 2 d S
P1 P 0.19523(11) 0.47859(11) 0.5000 0.0264(3) Uani 1 2 d S
P2 P 0.5000 0.5000 0.0000 0.0209(4) Uani 1 8 d S
P3 P 0.0000 0.0000 0.5000 0.0543(9) Uani 1 8 d S
Tc1 Tc 0.30920(3) 0.14834(3) 0.0000 0.01779(13) Uani 1 2 d S

loop_
_atom_site_aniso_label
_atom_site_aniso_U_11
_atom_site_aniso_U_22
_atom_site_aniso_U_33
_atom_site_aniso_U_23
_atom_site_aniso_U_13
_atom_site_aniso_U_12
F1 0.0177(12) 0.0267(14) 0.0371(15) 0.000 0.000 0.0002(10)
F2 0.0464(15) 0.0528(16) 0.0425(14) -0.0054(12) -0.0142(12) 0.0046(12)
F3 0.115(4) 0.0276(19) 0.047(2) 0.000 0.000 0.002(2)
F4 0.0579(19) 0.082(2) 0.0526(17) -0.0059(16) -0.0226(15) -0.0138(17)
F5 0.064(3) 0.039(2) 0.050(2) 0.000 0.000 0.0152(18)
F6 0.091(3) 0.091(3) 0.028(3) 0.000 0.000 0.000
F7 0.0177(14) 0.0332(18) 0.103(3) 0.000 0.000 -0.0016(13)
F8 0.47(3) 0.47(3) 0.072(10) 0.000 0.000 0.000
F9 0.122(8) 0.121(8) 0.48(3) 0.000 0.000 -0.048(6)
K1 0.0286(6) 0.0286(6) 0.0273(10) 0.000 0.000 0.000
K2 0.0356(9) 0.0356(9) 0.109(3) 0.000 0.000 0.000
N1 0.0233(18) 0.0203(17) 0.0251(18) 0.000 0.000 -0.0003(14)
N2 0.0317(15) 0.0271(14) 0.0348(16) 0.0098(12) 0.0006(13) 0.0002(12)
N3 0.0278(14) 0.0272(14) 0.0297(14) 0.0077(12) 0.0023(12) 0.0027(11)
O1 0.0158(15) 0.036(2) 0.042(2) 0.000 0.000 0.0023(14)
P1 0.0275(6) 0.0269(6) 0.0247(6) 0.000 0.000 -0.0023(5)
P2 0.0188(6) 0.0188(6) 0.0251(11) 0.000 0.000 0.000
P3 0.0571(14) 0.0571(14) 0.049(2) 0.000 0.000 0.000
Tc1 0.01576(19) 0.01596(19) 0.0216(2) 0.000 0.000 0.00065(12)

loop_
_atom_type_symbol
_atom_type_description
_atom_type_scat_dispersion_real
_atom_type_scat_dispersion_imag
_atom_type_scat_source
F F 0.0171 0.0103 'International Tables Vol C Tables 4.2.6.8 and 6.1.1.4'
H H 0.0000 0.0000 'International Tables Vol C Tables 4.2.6.8 and 6.1.1.4'
K K 0.2009 0.2494 'International Tables Vol C Tables 4.2.6.8 and 6.1.1.4'
N N 0.0061 0.0033 'International Tables Vol C Tables 4.2.6.8 and 6.1.1.4'
O O 0.0106 0.0060 'International Tables Vol C Tables 4.2.6.8 and 6.1.1.4'
P P 0.1023 0.0942 'International Tables Vol C Tables 4.2.6.8 and 6.1.1.4'
Tc Tc -1.4390 0.7593 'International Tables Vol C Tables 4.2.6.8 and 6.1.1.4'

loop_
_geom_angle_atom_site_label_1
_geom_angle_atom_site_label_2
_geom_angle_atom_site_label_3
_geom_angle
_geom_angle_site_symmetry_1
_geom_angle_site_symmetry_3
Tc1 F1 K2 129.84(13) . .
P1 F2 K1 111.90(14) . .
P2 F6 K1 180.0 . .
P3 F8 K2 180.0 . .
F6 K1 F6 180.0 5_666 .
F6 K1 F2 66.70(5) 5_666 3_665
F6 K1 F2 113.30(5) . 3_665
F6 K1 F2 66.70(5) 5_666 4_565
F6 K1 F2 113.30(5) . 4_565
F2 K1 F2 81.00(4) 3_665 4_565
F6 K1 F2 113.30(5) 5_666 7_556
F6 K1 F2 66.70(5) . 7_556
F2 K1 F2 180.0 3_665 7_556
F2 K1 F2 99.00(4) 4_565 7_556
F6 K1 F2 113.30(5) 5_666 8_656
F6 K1 F2 66.70(5) . 8_656
F2 K1 F2 99.00(4) 3_665 8_656
F2 K1 F2 180.0 4_565 8_656
F2 K1 F2 81.00(4) 7_556 8_656
F6 K1 F2 66.70(5) 5_666 .
F6 K1 F2 113.30(5) . .
F2 K1 F2 133.41(11) 3_665 .
F2 K1 F2 81.00(4) 4_565 .
F2 K1 F2 46.59(11) 7_556 .
F2 K1 F2 99.00(4) 8_656 .
F6 K1 F2 66.70(5) 5_666 2_655
F6 K1 F2 113.30(5) . 2_655
F2 K1 F2 81.00(4) 3_665 2_655
F2 K1 F2 133.41(11) 4_565 2_655
F2 K1 F2 99.00(4) 7_556 2_655
F2 K1 F2 46.59(11) 8_656 2_655
F2 K1 F2 81.00(4) . 2_655
F6 K1 F2 113.30(5) 5_666 5_666
F6 K1 F2 66.70(5) . 5_666
F2 K1 F2 46.59(11) 3_665 5_666
F2 K1 F2 99.00(4) 4_565 5_666
F2 K1 F2 133.41(11) 7_556 5_666
F2 K1 F2 81.00(4) 8_656 5_666
F2 K1 F2 180.0 . 5_666
F2 K1 F2 99.00(4) 2_655 5_666
F6 K1 F2 113.30(5) 5_666 6_566
F6 K1 F2 66.70(5) . 6_566
F2 K1 F2 99.00(4) 3_665 6_566
F2 K1 F2 46.59(11) 4_565 6_566
F2 K1 F2 81.00(4) 7_556 6_566
F2 K1 F2 133.41(11) 8_656 6_566
F2 K1 F2 99.00(4) . 6_566
F2 K1 F2 180.00(10) 2_655 6_566
F2 K1 F2 81.00(4) 5_666 6_566
F1 K2 F1 180.00(13) 5 .
F1 K2 F1 90.0 5 2
F1 K2 F1 90.0 . 2
F1 K2 F1 90.0 5 6
F1 K2 F1 90.0 . 6
F1 K2 F1 180.00(9) 2 6
F1 K2 F8 90.0 5 .
F1 K2 F8 90.0 . .
F1 K2 F8 90.0 2 .
F1 K2 F8 90.0 6 .
F1 K2 F8 90.0 5 5
F1 K2 F8 90.0 . 5
F1 K2 F8 90.0 2 5
F1 K2 F8 90.0 6 5
F8 K2 F8 180.0 . 5
O1 N1 Tc1 178.9(4) . .
Tc1 N2 H2A 109.4 . .
Tc1 N2 H2B 109.6 . .
H2A N2 H2B 109.5 . .
Tc1 N2 H2C 109.5 . .
H2A N2 H2C 109.5 . .
H2B N2 H2C 109.5 . .
Tc1 N3 H3A 109.4 . .
Tc1 N3 H3B 109.7 . .
H3A N3 H3B 109.5 . .
Tc1 N3 H3C 109.3 . .
H3A N3 H3C 109.5 . .
H3B N3 H3C 109.5 . .
F4 P1 F4 93.1(3) 7_556 .
F4 P1 F3 91.1(2) 7_556 .
F4 P1 F3 91.1(2) . .
F4 P1 F5 89.60(19) 7_556 .
F4 P1 F5 89.60(19) . .
F3 P1 F5 179.0(3) . .
F4 P1 F2 88.96(17) 7_556 .
F4 P1 F2 177.91(19) . .
F3 P1 F2 89.2(2) . .
F5 P1 F2 90.17(17) . .
F4 P1 F2 177.91(19) 7_556 7_556
F4 P1 F2 88.96(17) . 7_556
F3 P1 F2 89.2(2) . 7_556
F5 P1 F2 90.17(17) . 7_556
F2 P1 F2 89.0(2) . 7_556
F6 P2 F6 180.0 . 5_665
F6 P2 F7 90.000(1) . .
F6 P2 F7 90.000(1) 5_665 .
F6 P2 F7 90.000(1) . 5_665
F6 P2 F7 90.000(1) 5_665 5_665
F7 P2 F7 180.0(3) . 5_665
F6 P2 F7 90.0 . 2_655
F6 P2 F7 90.0 5_665 2_655
F7 P2 F7 90.0 . 2_655
F7 P2 F7 90.0 5_665 2_655
F6 P2 F7 90.0 . 6_565
F6 P2 F7 90.0 5_665 6_565
F7 P2 F7 90.0 . 6_565
F7 P2 F7 90.0 5_665 6_565
F7 P2 F7 180.0 2_655 6_565
F8 P3 F8 180.000(1) 5_556 .
F8 P3 F9 90.000(2) 5_556 5_556
F8 P3 F9 90.000(2) . 5_556
F8 P3 F9 90.000(2) 5_556 .
F8 P3 F9 90.000(2) . .
F9 P3 F9 180.0(7) 5_556 .
F8 P3 F9 90.0 5_556 6_556
F8 P3 F9 90.0 . 6_556
F9 P3 F9 90.000(1) 5_556 6_556
F9 P3 F9 90.000(1) . 6_556
F8 P3 F9 90.0 5_556 2
F8 P3 F9 90.0 . 2
F9 P3 F9 90.0 5_556 2
F9 P3 F9 90.000(1) . 2
F9 P3 F9 180.000(2) 6_556 2
N1 Tc1 F1 179.84(16) . .
N1 Tc1 N3 95.33(12) . 7
F1 Tc1 N3 84.55(10) . 7
N1 Tc1 N3 95.33(12) . .
F1 Tc1 N3 84.55(10) . .
N3 Tc1 N3 87.98(18) 7 .
N1 Tc1 N2 94.38(13) . 7
F1 Tc1 N2 85.74(10) . 7
N3 Tc1 N2 170.26(12) 7 7
N3 Tc1 N2 90.24(13) . 7
N1 Tc1 N2 94.38(13) . .
F1 Tc1 N2 85.74(10) . .
N3 Tc1 N2 90.24(13) 7 .
N3 Tc1 N2 170.26(12) . .
N2 Tc1 N2 89.90(19) 7 .

loop_
_geom_bond_atom_site_label_1
_geom_bond_atom_site_label_2
_geom_bond_distance
_geom_bond_site_symmetry_2
F1 Tc1 2.036(3) .
F1 K2 2.615(3) .
F2 P1 1.609(3) .
F2 K1 2.850(3) .
F3 P1 1.592(4) .
F4 P1 1.579(3) .
F5 P1 1.601(4) .
F6 P2 1.576(6) .
F6 K1 2.668(6) .
F7 P2 1.592(3) .
F8 P3 1.450(17) .
F8 K2 2.794(17) .
F9 P3 1.479(9) .
K1 F6 2.668(6) 5_666
K1 F2 2.850(3) 3_665
K1 F2 2.850(3) 4_565
K1 F2 2.850(3) 7_556
K1 F2 2.850(3) 8_656
K1 F2 2.850(3) 2_655
K1 F2 2.850(3) 5_666
K1 F2 2.850(3) 6_566
K2 F1 2.615(3) 5
K2 F1 2.615(3) 2
K2 F1 2.615(3) 6
K2 F8 2.794(17) 5
N1 O1 1.205(5) .
N1 Tc1 1.722(4) .
N2 Tc1 2.171(3) .
N2 H2A 0.8899 .
N2 H2B 0.8896 .
N2 H2C 0.8898 .
N3 Tc1 2.158(3) .
N3 H3A 0.8899 .
N3 H3B 0.8897 .
N3 H3C 0.8898 .
P1 F4 1.579(3) 7_556
P1 F2 1.609(3) 7_556
P2 F6 1.576(6) 5_665
P2 F7 1.592(3) 5_665
P2 F7 1.592(3) 2_655
P2 F7 1.592(3) 6_565
P3 F8 1.450(17) 5_556
P3 F9 1.479(9) 5_556
P3 F9 1.479(9) 6_556
P3 F9 1.479(9) 2
Tc1 N3 2.158(3) 7
Tc1 N2 2.171(3) 7

loop_
_geom_hbond_atom_site_label_D
_geom_hbond_atom_site_label_H
_geom_hbond_atom_site_label_A
_geom_hbond_distance_DH
_geom_hbond_distance_HA
_geom_hbond_distance_DA
_geom_hbond_angle_DHA
_geom_hbond_site_symmetry_A
N2 H2B O1 0.89 2.40 3.207(5) 151.2 5_655
N3 H3B F5 0.89 2.34 3.224(4) 172.7 2_654
N3 H3B F2 0.89 2.39 3.033(4) 129.5 2_654
N3 H3C F7 0.89 2.54 3.235(5) 135.5 2_655
N3 H3C F7 0.89 2.32 3.172(5) 160.7 .

loop_
_geom_torsion_atom_site_label_1
_geom_torsion_atom_site_label_2
_geom_torsion_atom_site_label_3
_geom_torsion_atom_site_label_4
_geom_torsion
_geom_torsion_site_symmetry_4
P2 F6 K1 F6 0.0 5_666
P2 F6 K1 F2 37(100) 3_665
P2 F6 K1 F2 127(100) 4_565
P2 F6 K1 F2 -143(100) 7_556
P2 F6 K1 F2 -53(100) 8_656
P2 F6 K1 F2 -143(100) .
P2 F6 K1 F2 -53(100) 2_655
P2 F6 K1 F2 37(100) 5_666
P2 F6 K1 F2 127(100) 6_566
P1 F2 K1 F6 -174.40(16) 5_666
P1 F2 K1 F6 5.60(16) .
P1 F2 K1 F2 -174.40(16) 3_665
P1 F2 K1 F2 117.18(16) 4_565
P1 F2 K1 F2 5.60(16) 7_556
P1 F2 K1 F2 -62.82(16) 8_656
P1 F2 K1 F2 -105.98(17) 2_655
P1 F2 K1 F2 -23(80) 5_666
P1 F2 K1 F2 74.02(17) 6_566
Tc1 F1 K2 F1 180.0 5
Tc1 F1 K2 F1 180.0 2
Tc1 F1 K2 F1 0.0 6
Tc1 F1 K2 F8 90.0 .
Tc1 F1 K2 F8 -90.0 5
P3 F8 K2 F1 0(19) 5
P3 F8 K2 F1 0(100) .
P3 F8 K2 F1 0(100) 2
P3 F8 K2 F1 0(100) 6
P3 F8 K2 F8 0.0 5
K1 F2 P1 F4 173.03(17) 7_556
K1 F2 P1 F4 -14(5) .
K1 F2 P1 F3 81.95(19) .
K1 F2 P1 F5 -97.38(16) .
K1 F2 P1 F2 -7.2(2) 7_556
K1 F6 P2 F6 0.0 5_665
K1 F6 P2 F7 141(100) .
K1 F6 P2 F7 -39(100) 5_665
K1 F6 P2 F7 51(100) 2_655
K1 F6 P2 F7 -129(100) 6_565
K2 F8 P3 F8 0.0 5_556
K2 F8 P3 F9 0.0 5_556
K2 F8 P3 F9 0.0 .
K2 F8 P3 F9 0.0 6_556
K2 F8 P3 F9 0.0 2
O1 N1 Tc1 F1 180(20) .
O1 N1 Tc1 N3 135.77(9) 7
O1 N1 Tc1 N3 -135.77(9) .
O1 N1 Tc1 N2 -45.12(9) 7
O1 N1 Tc1 N2 45.12(9) .
K2 F1 Tc1 N1 180(20) .
K2 F1 Tc1 N3 -135.76(9) 7
K2 F1 Tc1 N3 135.76(9) .
K2 F1 Tc1 N2 45.11(9) 7
K2 F1 Tc1 N2 -45.11(9) .
